data_2204663
loop_
_publ_author_name
'Cai-Feng Ding'
'Shu-Sheng Zhang'
'Xue-Mei Li'
'Hong Xu'
'Ping-Kai Ouyang'

_publ_section_title
;
 6-Methoxycarbonyl-2-methyl-1<i>H</i>-benzimidazol-3-ium nitrate
 hemihydrate
;
_journal_issue 12
_journal_name_full 'Acta Crystallographica Section E'
_journal_page_first o2441
_journal_page_last o2443
_journal_paper_doi 10.1107/S1600536804030235
_journal_volume 60
_journal_year 2004
_chemical_formula_iupac 'C10 H11 N2 O2 +, N O3 -, 0.5H2 O'
_chemical_formula_moiety 'C10 H11 N2 O2 +, N O3 -, 0.5H2 O'
_chemical_formula_sum 'C10 H12 N3 O5.5'
_chemical_formula_weight 262.23
_chemical_melting_point 374.5(5)
_chemical_name_systematic
;
6-Methoxycarbonyl-2-methyl-1H-benzimidazol-3-ium nitrate hemihydrate
;
_space_group_IT_number 14
_symmetry_cell_setting monoclinic
_symmetry_space_group_name_Hall '-P 2ybc'
_symmetry_space_group_name_H-M 'P 1 21/c 1'
_atom_sites_solution_hydrogens geom
_atom_sites_solution_primary direct
_atom_sites_solution_secondary difmap
_audit_creation_method SHELXL-97
_cell_angle_alpha 90.00
_cell_angle_beta 94.573(2)
_cell_angle_gamma 90.00
_cell_formula_units_Z 8
_cell_length_a 7.9107(6)
_cell_length_b 21.5276(17)
_cell_length_c 14.2691(11)
_cell_measurement_reflns_used 937
_cell_measurement_temperature 293(2)
_cell_measurement_theta_max 25.02
_cell_measurement_theta_min 2.37
_cell_volume 2422.3(3)
_computing_cell_refinement 'SAINT (Siemens, 1996)'
_computing_data_collection 'SMART (Siemens, 1996)'
_computing_data_reduction SAINT
_computing_molecular_graphics SHELXTL
_computing_publication_material
;
SHELXTL, PARST (Nardelli, 1995) and PLATON (Spek, 1990)
;
_computing_structure_refinement SHELXTL
_computing_structure_solution 'SHELXTL (Sheldrick, 1997)'
_diffrn_ambient_temperature 293(2)
_diffrn_detector_area_resol_mean 8.33
_diffrn_measured_fraction_theta_full 0.998
_diffrn_measured_fraction_theta_max 0.998
_diffrn_measurement_device_type 'Siemens SMART 1000 CCD area-detector'
_diffrn_measurement_method \w
_diffrn_radiation_monochromator graphite
_diffrn_radiation_source 'fine-focus sealed tube'
_diffrn_radiation_type MoK\a
_diffrn_radiation_wavelength 0.71073
_diffrn_reflns_av_R_equivalents 0.0562
_diffrn_reflns_av_sigmaI/netI 0.0717
_diffrn_reflns_limit_h_max 9
_diffrn_reflns_limit_h_min -5
_diffrn_reflns_limit_k_max 25
_diffrn_reflns_limit_k_min -25
_diffrn_reflns_limit_l_max 15
_diffrn_reflns_limit_l_min -16
_diffrn_reflns_number 12579
_diffrn_reflns_theta_full 25.02
_diffrn_reflns_theta_max 25.02
_diffrn_reflns_theta_min 1.72
_diffrn_standards_decay_% 0
_diffrn_standards_interval_count 0
_diffrn_standards_number 0
_exptl_absorpt_coefficient_mu 0.119
_exptl_absorpt_correction_T_max 0.9894
_exptl_absorpt_correction_T_min 0.9766
_exptl_absorpt_correction_type empirical
_exptl_absorpt_process_details '(SADABS; Sheldrick, 1996)'
_exptl_crystal_colour 'brown yellow'
_exptl_crystal_density_diffrn 1.438
_exptl_crystal_density_method 'not measured'
_exptl_crystal_description colomn
_exptl_crystal_F_000 1096
_exptl_crystal_size_max 0.20
_exptl_crystal_size_mid 0.15
_exptl_crystal_size_min 0.09
_refine_diff_density_max 0.214
_refine_diff_density_min -0.320
_refine_ls_extinction_method none
_refine_ls_goodness_of_fit_ref 0.974
_refine_ls_hydrogen_treatment constr
_refine_ls_matrix_type full
_refine_ls_number_parameters 334
_refine_ls_number_reflns 4284
_refine_ls_number_restraints 0
_refine_ls_restrained_S_all 0.974
_refine_ls_R_factor_all 0.1924
_refine_ls_R_factor_gt 0.0779
_refine_ls_shift/su_max 0.002
_refine_ls_shift/su_mean 0.000
_refine_ls_structure_factor_coef Fsqd
_refine_ls_weighting_details 'calc w = 1/[\s^2^(Fo^2^)+(0.1161P)^2^] where P = (Fo^2^+2Fc^2^)/3'
_refine_ls_weighting_scheme calc
_refine_ls_wR_factor_gt 0.1911
_refine_ls_wR_factor_ref 0.2486
_reflns_number_gt 1703
_reflns_number_total 4284
_reflns_threshold_expression I>2\s(I)
_cod_data_source_file cv6421.cif
_cod_data_source_block I
_cod_depositor_comments
;
The following automatic conversions were performed:
'_symmetry_cell_setting' value 'Monoclinic' changed to 'monoclinic'
according to '/home/saulius/struct/CIF-dictionaries/cif_core.dic'
dictionary named 'cif_core.dic' version 2.4.1 from 2010-06-29.

Automatic conversion script
Id: cif_fix_enum 1527 2010-12-29 10:47:43Z saulius 

The following automatic conversions were performed:

'_chemical_melting_point' value '374-375' was changed to '374.5(5)' -
the average value was taken and precision was estimated.

Automatic conversion script
Id: cif_fix_values 1646 2011-03-28 12:23:43Z adriana 

The following automatic conversions were performed:

'_chemical_melting_point' value '374-375' was changed to '374.5(5)' -
the average value was taken and precision was
estimated.

'_symmetry_cell_setting' value 'Monoclinic' changed to
'monoclinic' according to
/home/saulius/struct/CIF-dictionaries/cif_core.dic dictionary named
'cif_core.dic' version 2.4.1 from 2010-06-29.

Automatic conversion script
Id: cif_fix_values 1715 2011-07-08 13:25:40Z adriana 
;
_cod_original_sg_symbol_H-M 'P 21/c'
_cod_database_code 2204663
_cod_database_fobs_code 2204663

loop_
_symmetry_equiv_pos_as_xyz
'x, y, z'
'-x, y+1/2, -z+1/2'
'-x, -y, -z'
'x, -y-1/2, z-1/2'

loop_
_atom_site_label
_atom_site_fract_x
_atom_site_fract_y
_atom_site_fract_z
_atom_site_U_iso_or_equiv
_atom_site_adp_type
_atom_site_calc_flag
_atom_site_refinement_flags
_atom_site_occupancy
_atom_site_type_symbol
O1W 0.301(3) 0.4430(8) 0.0967(11) 0.635(17) Uani d . 1 O
H1W1 0.2140 0.4235 0.0729 0.762 Uiso d R 1 H
H2W1 0.3878 0.4262 0.0760 0.762 Uiso d R 1 H
O1 0.0866(6) 0.10217(18) 0.2874(3) 0.1096(14) Uani d . 1 O
O2 0.3559(6) 0.09091(18) 0.3448(3) 0.1055(13) Uani d . 1 O
O3 -0.2064(6) 0.2921(2) -0.0534(4) 0.1307(18) Uani d . 1 O
O4 -0.0157(5) 0.35596(18) 0.0126(3) 0.0956(12) Uani d . 1 O
O5 0.7844(5) 0.4881(2) 0.4601(4) 0.1233(16) Uani d . 1 O
O6 0.6504(5) 0.40196(18) 0.4493(3) 0.1061(13) Uani d . 1 O
O7 0.5397(5) 0.48377(16) 0.3849(3) 0.0901(12) Uani d . 1 O
O8 0.7327(5) 0.29137(18) 0.1892(3) 0.0940(12) Uani d . 1 O
O9 0.7460(6) 0.38918(19) 0.2125(3) 0.1263(16) Uani d . 1 O
O10 0.5221(6) 0.34922(19) 0.1424(3) 0.1197(15) Uani d . 1 O
N1 0.3129(6) 0.38043(19) 0.3367(3) 0.0780(12) Uani d . 1 N
H1A 0.3943 0.4052 0.3549 0.094 Uiso calc R 1 H
N2 0.0684(6) 0.3481(2) 0.2819(3) 0.0840(13) Uani d . 1 N
H2A -0.0355 0.3482 0.2589 0.101 Uiso calc R 1 H
N3 0.3823(6) 0.11389(18) 0.1087(3) 0.0729(12) Uani d . 1 N
H3A 0.3795 0.0740 0.1108 0.087 Uiso calc R 1 H
N4 0.4734(5) 0.20724(17) 0.1234(3) 0.0679(11) Uani d . 1 N
H4A 0.5394 0.2383 0.1363 0.082 Uiso calc R 1 H
N5 0.6597(6) 0.4572(2) 0.4318(3) 0.0846(14) Uani d . 1 N
N6 0.6644(7) 0.3442(2) 0.1809(3) 0.0836(13) Uani d . 1 N
C1 0.0982(8) 0.4637(3) 0.2958(5) 0.118(2) Uani d . 1 C
H1B -0.0173 0.4641 0.2695 0.177 Uiso calc R 1 H
H1C 0.1676 0.4866 0.2557 0.177 Uiso calc R 1 H
H1D 0.1048 0.4825 0.3570 0.177 Uiso calc R 1 H
C2 0.1599(8) 0.3981(3) 0.3040(4) 0.0836(16) Uani d . 1 C
C3 0.3234(7) 0.3162(2) 0.3373(3) 0.0653(13) Uani d . 1 C
C4 0.4514(7) 0.2758(3) 0.3658(3) 0.0741(15) Uani d . 1 C
H4B 0.5577 0.2901 0.3885 0.089 Uiso calc R 1 H
C5 0.4166(7) 0.2131(2) 0.3595(3) 0.0738(15) Uani d . 1 C
H5A 0.5000 0.1846 0.3800 0.089 Uiso calc R 1 H
C6 0.2578(7) 0.1914(2) 0.3228(3) 0.0690(14) Uani d . 1 C
C7 0.1302(7) 0.2324(2) 0.2935(3) 0.0728(14) Uani d . 1 C
H7A 0.0243 0.2185 0.2692 0.087 Uiso calc R 1 H
C8 0.1663(7) 0.2952(3) 0.3016(3) 0.0688(14) Uani d . 1 C
C9 0.2187(10) 0.1254(3) 0.3152(4) 0.0853(17) Uani d . 1 C
C10 0.3336(10) 0.0230(3) 0.3402(5) 0.138(3) Uani d . 1 C
H10A 0.4378 0.0030 0.3624 0.207 Uiso calc R 1 H
H10B 0.3033 0.0108 0.2764 0.207 Uiso calc R 1 H
H10C 0.2454 0.0109 0.3789 0.207 Uiso calc R 1 H
C11 0.6800(7) 0.1249(3) 0.1796(4) 0.0945(18) Uani d . 1 C
H11A 0.6774 0.0803 0.1816 0.142 Uiso calc R 1 H
H11B 0.7001 0.1408 0.2424 0.142 Uiso calc R 1 H
H11C 0.7693 0.1382 0.1425 0.142 Uiso calc R 1 H
C12 0.5155(7) 0.1484(2) 0.1372(4) 0.0703(14) Uani d . 1 C
C13 0.2484(7) 0.1512(2) 0.0749(3) 0.0648(13) Uani d . 1 C
C14 0.0873(7) 0.1381(2) 0.0379(4) 0.0758(15) Uani d . 1 C
H14A 0.0482 0.0975 0.0304 0.091 Uiso calc R 1 H
C15 -0.0126(7) 0.1879(3) 0.0126(4) 0.0781(15) Uani d . 1 C
H15A -0.1232 0.1810 -0.0123 0.094 Uiso calc R 1 H
C16 0.0456(7) 0.2493(2) 0.0229(3) 0.0674(14) Uani d . 1 C
C17 0.2082(7) 0.2620(2) 0.0598(3) 0.0663(13) Uani d . 1 C
H17A 0.2482 0.3025 0.0671 0.080 Uiso calc R 1 H
C18 0.3077(6) 0.2117(2) 0.0851(3) 0.0586(12) Uani d . 1 C
C19 -0.0737(8) 0.2996(3) -0.0104(4) 0.0845(16) Uani d . 1 C
C20 -0.1264(9) 0.4074(3) -0.0174(5) 0.120(2) Uani d . 1 C
H20A -0.0742 0.4459 0.0029 0.180 Uiso calc R 1 H
H20B -0.2329 0.4030 0.0098 0.180 Uiso calc R 1 H
H20C -0.1453 0.4072 -0.0847 0.180 Uiso calc R 1 H

loop_
_atom_site_aniso_label
_atom_site_aniso_U_11
_atom_site_aniso_U_22
_atom_site_aniso_U_33
_atom_site_aniso_U_12
_atom_site_aniso_U_13
_atom_site_aniso_U_23
O1W 0.67(4) 0.47(3) 0.73(4) 0.09(2) -0.20(3) 0.03(2)
O1 0.107(3) 0.086(3) 0.135(4) -0.036(3) 0.006(3) -0.012(2)
O2 0.128(4) 0.066(3) 0.122(3) -0.013(2) 0.004(3) -0.004(2)
O3 0.079(3) 0.114(4) 0.191(5) 0.009(3) -0.045(3) -0.007(3)
O4 0.096(3) 0.077(3) 0.112(3) 0.011(2) -0.004(2) 0.001(2)
O5 0.073(3) 0.092(3) 0.200(5) -0.015(2) -0.016(3) 0.002(3)
O6 0.103(3) 0.061(2) 0.150(4) 0.004(2) -0.013(3) 0.018(2)
O7 0.076(3) 0.073(2) 0.118(3) 0.013(2) -0.013(2) 0.008(2)
O8 0.089(3) 0.064(2) 0.127(3) -0.002(2) -0.006(2) 0.002(2)
O9 0.115(3) 0.067(3) 0.188(4) -0.015(2) -0.045(3) -0.017(3)
O10 0.078(3) 0.106(3) 0.169(4) -0.007(3) -0.032(3) 0.006(3)
N1 0.076(3) 0.064(3) 0.092(3) -0.011(2) -0.010(3) 0.001(2)
N2 0.068(3) 0.088(3) 0.091(3) -0.010(3) -0.023(3) 0.013(3)
N3 0.072(3) 0.053(2) 0.095(3) -0.009(3) 0.010(3) 0.004(2)
N4 0.067(3) 0.053(3) 0.083(3) -0.012(2) 0.004(2) 0.000(2)
N5 0.067(3) 0.071(3) 0.115(4) 0.000(3) -0.002(3) 0.003(3)
N6 0.075(4) 0.075(3) 0.099(4) -0.009(3) -0.004(3) 0.007(3)
C1 0.123(6) 0.079(4) 0.147(6) 0.013(4) -0.020(5) 0.018(4)
C2 0.074(4) 0.081(4) 0.091(4) -0.008(3) -0.020(3) 0.012(3)
C3 0.061(4) 0.073(3) 0.062(3) -0.010(3) 0.003(3) -0.002(3)
C4 0.059(3) 0.081(4) 0.081(4) -0.012(3) -0.001(3) -0.015(3)
C5 0.074(4) 0.069(4) 0.078(4) -0.004(3) 0.001(3) -0.005(3)
C6 0.074(4) 0.067(3) 0.066(3) -0.013(3) 0.005(3) -0.006(3)
C7 0.069(4) 0.084(4) 0.065(3) -0.017(3) -0.001(3) -0.003(3)
C8 0.065(4) 0.078(4) 0.062(3) -0.007(3) -0.001(3) 0.000(3)
C9 0.098(5) 0.076(4) 0.083(4) -0.006(4) 0.010(4) -0.002(3)
C10 0.169(7) 0.069(4) 0.177(7) -0.009(4) 0.025(6) -0.001(4)
C11 0.071(4) 0.092(4) 0.119(5) 0.003(3) -0.002(4) 0.006(3)
C12 0.069(4) 0.060(3) 0.083(4) -0.007(3) 0.010(3) 0.000(3)
C13 0.067(4) 0.059(3) 0.070(3) -0.016(3) 0.013(3) -0.003(3)
C14 0.072(4) 0.063(3) 0.092(4) -0.015(3) 0.006(3) -0.004(3)
C15 0.062(3) 0.079(4) 0.093(4) -0.017(3) 0.001(3) -0.007(3)
C16 0.061(3) 0.073(3) 0.069(3) 0.004(3) 0.005(3) -0.001(3)
C17 0.065(4) 0.069(3) 0.064(3) -0.006(3) 0.003(3) -0.005(2)
C18 0.050(3) 0.060(3) 0.066(3) -0.006(3) 0.006(3) -0.002(2)
C19 0.073(4) 0.087(4) 0.093(4) -0.005(4) 0.006(4) -0.010(3)
C20 0.130(6) 0.097(5) 0.134(5) 0.047(4) 0.012(5) 0.005(4)

loop_
_atom_type_symbol
_atom_type_description
_atom_type_scat_dispersion_real
_atom_type_scat_dispersion_imag
_atom_type_scat_source
C C 0.0033 0.0016 'International Tables Vol C Tables 4.2.6.8 and 6.1.1.4'
H H 0.0000 0.0000 'International Tables Vol C Tables 4.2.6.8 and 6.1.1.4'
N N 0.0061 0.0033 'International Tables Vol C Tables 4.2.6.8 and 6.1.1.4'
O O 0.0106 0.0060 'International Tables Vol C Tables 4.2.6.8 and 6.1.1.4'

loop_
_geom_angle_atom_site_label_1
_geom_angle_atom_site_label_2
_geom_angle_atom_site_label_3
_geom_angle
_geom_angle_publ_flag
H1W1 O1W H2W1 107.5 ?
C9 O2 C10 116.1(5) ?
C19 O4 C20 115.7(5) ?
C2 N1 C3 110.1(5) yes
C2 N1 H1A 125.0 ?
C3 N1 H1A 125.0 ?
C2 N2 C8 109.4(5) yes
C2 N2 H2A 125.3 ?
C8 N2 H2A 125.3 ?
C12 N3 C13 110.4(4) yes
C12 N3 H3A 124.8 ?
C13 N3 H3A 124.8 ?
C12 N4 C18 110.2(4) yes
C12 N4 H4A 124.9 ?
C18 N4 H4A 124.9 ?
O6 N5 O5 121.3(5) ?
O6 N5 O7 119.9(5) ?
O5 N5 O7 118.9(5) ?
O10 N6 O9 122.3(5) ?
O10 N6 O8 119.8(5) ?
O9 N6 O8 117.9(5) ?
C2 C1 H1B 109.5 ?
C2 C1 H1C 109.5 ?
H1B C1 H1C 109.5 ?
C2 C1 H1D 109.5 ?
H1B C1 H1D 109.5 ?
H1C C1 H1D 109.5 ?
N1 C2 N2 108.7(5) yes
N1 C2 C1 125.7(5) ?
N2 C2 C1 125.6(6) ?
C4 C3 C8 121.5(5) ?
C4 C3 N1 132.7(5) ?
C8 C3 N1 105.8(5) yes
C3 C4 C5 117.6(5) ?
C3 C4 H4B 121.2 ?
C5 C4 H4B 121.2 ?
C4 C5 C6 121.2(5) ?
C4 C5 H5A 119.4 ?
C6 C5 H5A 119.4 ?
C7 C6 C5 120.9(5) ?
C7 C6 C9 117.1(5) ?
C5 C6 C9 122.0(6) ?
C6 C7 C8 117.2(5) ?
C6 C7 H7A 121.4 ?
C8 C7 H7A 121.4 ?
C3 C8 C7 121.6(5) ?
C3 C8 N2 106.1(5) yes
C7 C8 N2 132.3(5) ?
O1 C9 O2 122.1(6) ?
O1 C9 C6 127.3(7) ?
O2 C9 C6 110.6(6) ?
O2 C10 H10A 109.5 ?
O2 C10 H10B 109.5 ?
H10A C10 H10B 109.5 ?
O2 C10 H10C 109.5 ?
H10A C10 H10C 109.5 ?
H10B C10 H10C 109.5 ?
C12 C11 H11A 109.5 ?
C12 C11 H11B 109.5 ?
H11A C11 H11B 109.5 ?
C12 C11 H11C 109.5 ?
H11A C11 H11C 109.5 ?
H11B C11 H11C 109.5 ?
N4 C12 N3 107.8(5) yes
N4 C12 C11 126.3(5) ?
N3 C12 C11 125.8(5) ?
C14 C13 N3 132.6(5) ?
C14 C13 C18 122.0(5) yes
N3 C13 C18 105.4(4) ?
C15 C14 C13 116.2(5) ?
C15 C14 H14A 121.9 ?
C13 C14 H14A 121.9 ?
C14 C15 C16 122.3(5) ?
C14 C15 H15A 118.8 ?
C16 C15 H15A 118.8 ?
C17 C16 C15 121.0(5) ?
C17 C16 C19 121.7(5) ?
C15 C16 C19 117.2(5) ?
C18 C17 C16 116.3(5) ?
C18 C17 H17A 121.9 ?
C16 C17 H17A 121.9 ?
C17 C18 N4 131.7(4) ?
C17 C18 C13 122.2(5) ?
N4 C18 C13 106.2(4) yes
O3 C19 O4 121.8(6) ?
O3 C19 C16 125.4(6) ?
O4 C19 C16 112.8(5) ?
O4 C20 H20A 109.5 ?
O4 C20 H20B 109.5 ?
H20A C20 H20B 109.5 ?
O4 C20 H20C 109.5 ?
H20A C20 H20C 109.5 ?
H20B C20 H20C 109.5 ?

loop_
_geom_bond_atom_site_label_1
_geom_bond_atom_site_label_2
_geom_bond_distance
_geom_bond_publ_flag
O1W H1W1 0.8539 ?
O1W H2W1 0.8485 ?
O1 C9 1.197(7) ?
O2 C9 1.354(7) yes
O2 C10 1.474(6) yes
O3 C19 1.184(6) ?
O4 C19 1.329(6) yes
O4 C20 1.455(6) yes
O5 N5 1.230(5) ?
O6 N5 1.219(5) ?
O7 N5 1.255(5) ?
O8 N6 1.260(5) ?
O9 N6 1.230(5) ?
O10 N6 1.218(5) ?
N1 C2 1.318(6) yes
N1 C3 1.385(6) yes
N1 H1A 0.8600 ?
N2 C2 1.321(6) yes
N2 C8 1.393(6) ?
N2 H2A 0.8600 ?
N3 C12 1.327(6) yes
N3 C13 1.384(6) yes
N3 H3A 0.8600 ?
N4 C12 1.321(5) yes
N4 C18 1.383(6) yes
N4 H4A 0.8600 ?
C1 C2 1.497(8) ?
C1 H1B 0.9600 ?
C1 H1C 0.9600 ?
C1 H1D 0.9600 ?
C3 C4 1.372(7) ?
C3 C8 1.381(7) ?
C4 C5 1.379(7) ?
C4 H4B 0.9300 ?
C5 C6 1.401(7) ?
C5 H5A 0.9300 ?
C6 C7 1.381(7) ?
C6 C9 1.458(8) ?
C7 C8 1.384(7) ?
C7 H7A 0.9300 ?
C10 H10A 0.9600 ?
C10 H10B 0.9600 ?
C10 H10C 0.9600 ?
C11 C12 1.480(7) ?
C11 H11A 0.9600 ?
C11 H11B 0.9600 ?
C11 H11C 0.9600 ?
C13 C14 1.370(7) ?
C13 C18 1.387(6) ?
C14 C15 1.364(7) ?
C14 H14A 0.9300 ?
C15 C16 1.402(7) ?
C15 H15A 0.9300 ?
C16 C17 1.378(6) ?
C16 C19 1.490(8) ?
C17 C18 1.370(6) ?
C17 H17A 0.9300 ?
C20 H20A 0.9600 ?
C20 H20B 0.9600 ?
C20 H20C 0.9600 ?

loop_
_geom_hbond_atom_site_label_D
_geom_hbond_atom_site_label_H
_geom_hbond_atom_site_label_A
_geom_hbond_site_symmetry_A
_geom_hbond_distance_DH
_geom_hbond_distance_HA
_geom_hbond_distance_DA
_geom_hbond_angle_DHA
_geom_hbond_publ_flag
N1 H1A O6 1_555 0.86 2.34 3.040(6) 138 yes
N1 H1A O7 1_555 0.86 2.07 2.906(6) 163 yes
N2 H2A O8 1_455 0.86 2.36 3.120(6) 148 yes
N2 H2A O9 1_455 0.86 2.00 2.804(7) 154 yes
N3 H3A O5 2_645 0.86 2.43 3.135(6) 139 yes
N3 H3A O7 2_645 0.86 2.04 2.868(5) 160 yes
N4 H4A O8 1_555 0.86 2.01 2.839(6) 163 yes
N4 H4A O10 1_555 0.86 2.40 3.090(6) 138 yes
O1W H1W1 O4 1_555 0.85 2.43 3.28(2) 173 yes
O1W H2W1 O10 1_555 0.85 2.15 2.72(2) 124 yes
C1 H1B O9 1_455 0.96 2.55 3.350(8) 140 yes
C5 H5A O2 1_555 0.93 2.35 2.679(6) 100 no
C5 H5A O3 4_666 0.93 2.49 3.140(7) 127 yes
C10 H10A O1W 2_645 0.96 2.47 3.42(2) 173 yes
C15 H15A O6 4_465 0.93 2.56 3.359(7) 145 yes
C17 H17A O10 1_555 0.93 2.55 3.258(7) 133 yes

loop_
_geom_torsion_atom_site_label_1
_geom_torsion_atom_site_label_2
_geom_torsion_atom_site_label_3
_geom_torsion_atom_site_label_4
_geom_torsion
C3 N1 C2 N2 -0.7(6)
C3 N1 C2 C1 177.8(5)
C8 N2 C2 N1 0.4(6)
C8 N2 C2 C1 -178.1(5)
C2 N1 C3 C4 -178.6(5)
C2 N1 C3 C8 0.8(6)
C8 C3 C4 C5 -1.5(7)
N1 C3 C4 C5 177.8(5)
C3 C4 C5 C6 1.8(7)
C4 C5 C6 C7 -1.2(7)
C4 C5 C6 C9 179.7(5)
C5 C6 C7 C8 0.2(7)
C9 C6 C7 C8 179.3(4)
C4 C3 C8 C7 0.5(8)
N1 C3 C8 C7 -178.9(4)
C4 C3 C8 N2 178.9(4)
N1 C3 C8 N2 -0.5(5)
C6 C7 C8 C3 0.1(7)
C6 C7 C8 N2 -177.8(5)
C2 N2 C8 C3 0.1(6)
C2 N2 C8 C7 178.3(5)
C10 O2 C9 O1 0.3(8)
C10 O2 C9 C6 -179.7(4)
C7 C6 C9 O1 -1.1(9)
C5 C6 C9 O1 178.0(6)
C7 C6 C9 O2 178.9(4)
C5 C6 C9 O2 -2.0(7)
C18 N4 C12 N3 0.3(5)
C18 N4 C12 C11 -178.1(5)
C13 N3 C12 N4 0.0(5)
C13 N3 C12 C11 178.4(5)
C12 N3 C13 C14 179.7(5)
C12 N3 C13 C18 -0.3(5)
N3 C13 C14 C15 179.2(5)
C18 C13 C14 C15 -0.8(7)
C13 C14 C15 C16 0.5(8)
C14 C15 C16 C17 -0.2(8)
C14 C15 C16 C19 177.9(5)
C15 C16 C17 C18 0.2(7)
C19 C16 C17 C18 -177.9(4)
C16 C17 C18 N4 179.9(5)
C16 C17 C18 C13 -0.5(7)
C12 N4 C18 C17 179.1(5)
C12 N4 C18 C13 -0.5(5)
C14 C13 C18 C17 0.8(7)
N3 C13 C18 C17 -179.2(4)
C14 C13 C18 N4 -179.5(4)
N3 C13 C18 N4 0.5(5)
C20 O4 C19 O3 0.8(8)
C20 O4 C19 C16 -179.7(4)
C17 C16 C19 O3 169.9(6)
C15 C16 C19 O3 -8.2(9)
C17 C16 C19 O4 -9.6(7)
C15 C16 C19 O4 172.3(4)
